data_7034385
loop_
_publ_author_name
'Zhou, Jian'
'Zhao, Rong-Qing'
'Yang, Tao'
'Liu, Xing'
'Xiao, Hong-Ping'
'Zou, Hua-Hong'
'Tan, Xiao-Feng'

_publ_section_title
;
 A series of new lanthanoid thioarsenates: insights into the influence of
 lanthanide contraction on the formation of new lanthanoid thioarsenates.
;
_journal_issue 16
_journal_name_full 'Dalton transactions (Cambridge, England : 2003)'
_journal_page_first 7203
_journal_page_last 7212
_journal_paper_doi 10.1039/c4dt03912b
_journal_volume 44
_journal_year 2015
_chemical_absolute_configuration unk
_chemical_formula_moiety 'C8 H26 As N6 Nd S4'
_chemical_formula_sum 'C8 H26 As N6 Nd S4'
_chemical_formula_weight 553.75
_chemical_name_systematic
; 
 ? 
;
_space_group_IT_number 19
_symmetry_cell_setting orthorhombic
_symmetry_space_group_name_Hall 'P 2ac 2ab'
_symmetry_space_group_name_H-M 'P 21 21 21'
_atom_sites_solution_hydrogens geom
_atom_sites_solution_primary direct
_atom_sites_solution_secondary difmap
_audit_creation_method SHELXL-97
_audit_update_record
;
2014-11-10 deposited with the CCDC.
2015-03-09 downloaded from the CCDC.
;
_cell_angle_alpha 90.00
_cell_angle_beta 90.00
_cell_angle_gamma 90.00
_cell_formula_units_Z 4
_cell_length_a 8.491(10)
_cell_length_b 11.211(13)
_cell_length_c 19.69(2)
_cell_measurement_temperature 296(2)
_cell_volume 1874(4)
_computing_structure_refinement 'SHELXL-97 (Sheldrick, 1997)'
_computing_structure_solution 'SHELXS-97 (Sheldrick, 1990)'
_diffrn_ambient_temperature 296(2)
_diffrn_detector_area_resol_mean 7.31
_diffrn_measured_fraction_theta_full 0.973
_diffrn_measured_fraction_theta_max 0.973
_diffrn_measurement_device_type 'Rigaku Mercury'
_diffrn_measurement_method \w
_diffrn_radiation_monochromator graphite
_diffrn_radiation_source 'fine-focus sealed tube'
_diffrn_radiation_type MoK\a
_diffrn_radiation_wavelength 0.71073
_diffrn_reflns_av_R_equivalents 0.0239
_diffrn_reflns_av_sigmaI/netI 0.0338
_diffrn_reflns_limit_h_max 10
_diffrn_reflns_limit_h_min -10
_diffrn_reflns_limit_k_max 7
_diffrn_reflns_limit_k_min -14
_diffrn_reflns_limit_l_max 24
_diffrn_reflns_limit_l_min -15
_diffrn_reflns_number 7881
_diffrn_reflns_theta_full 26.49
_diffrn_reflns_theta_max 26.49
_diffrn_reflns_theta_min 3.60
_exptl_absorpt_coefficient_mu 4.967
_exptl_absorpt_correction_T_max 0.6634
_exptl_absorpt_correction_T_min 0.5431
_exptl_absorpt_correction_type multi-scan
_exptl_absorpt_process_details 'Jacobson, R. (1998) Private communication'
_exptl_crystal_colour blue
_exptl_crystal_density_diffrn 1.962
_exptl_crystal_density_method 'not measured'
_exptl_crystal_description block
_exptl_crystal_F_000 1092
_exptl_crystal_size_max 0.14
_exptl_crystal_size_mid 0.11
_exptl_crystal_size_min 0.09
_refine_diff_density_max 0.722
_refine_diff_density_min -1.485
_refine_diff_density_rms 0.173
_refine_ls_abs_structure_details 'Flack H D (1983), Acta Cryst. A39, 876-881'
_refine_ls_abs_structure_Flack 0.111(15)
_refine_ls_extinction_method none
_refine_ls_goodness_of_fit_ref 1.183
_refine_ls_hydrogen_treatment constr
_refine_ls_matrix_type full
_refine_ls_number_parameters 182
_refine_ls_number_reflns 3620
_refine_ls_number_restraints 0
_refine_ls_restrained_S_all 1.183
_refine_ls_R_factor_all 0.0207
_refine_ls_R_factor_gt 0.0200
_refine_ls_shift/su_max 0.000
_refine_ls_shift/su_mean 0.000
_refine_ls_structure_factor_coef Fsqd
_refine_ls_weighting_details 'calc w=1/[\s^2^(Fo^2^)+(0.0361P)^2^+0.6583P] where P=(Fo^2^+2Fc^2^)/3'
_refine_ls_weighting_scheme calc
_refine_ls_wR_factor_gt 0.0682
_refine_ls_wR_factor_ref 0.0688
_reflns_number_gt 3518
_reflns_number_total 3620
_reflns_threshold_expression >2sigma(I)
_cod_data_source_file c4dt03912b2.cif
_cod_data_source_block 1
_cod_depositor_comments 'Adding full bibliography for 7034378--7034388.cif.'
_cod_database_code 7034385

loop_
_symmetry_equiv_pos_as_xyz
'x, y, z'
'-x+1/2, -y, z+1/2'
'x+1/2, -y+1/2, -z'
'-x, y+1/2, -z+1/2'

loop_
_atom_site_label
_atom_site_type_symbol
_atom_site_fract_x
_atom_site_fract_y
_atom_site_fract_z
_atom_site_U_iso_or_equiv
_atom_site_adp_type
_atom_site_occupancy
_atom_site_symmetry_multiplicity
_atom_site_calc_flag
_atom_site_refinement_flags
Nd1 Nd 0.21279(2) 0.535966(19) 0.407308(11) 0.01806(8) Uani 1 1 d .
As1 As -0.23229(4) 0.50378(4) 0.40829(2) 0.02136(11) Uani 1 1 d .
S1 S -0.07860(13) 0.53774(15) 0.49468(6) 0.0310(3) Uani 1 1 d .
S2 S -0.08324(13) 0.54151(14) 0.32075(6) 0.0303(3) Uani 1 1 d .
S3 S -0.43469(11) 0.62638(10) 0.41089(7) 0.0272(2) Uani 1 1 d .
S4 S -0.31347(13) 0.32071(10) 0.40743(7) 0.0293(2) Uani 1 1 d .
N1 N 0.1466(6) 0.7687(4) 0.4007(2) 0.0332(9) Uani 1 1 d .
H1A H 0.0411 0.7762 0.4007 0.040 Uiso 1 1 d R
H1B H 0.1822 0.8029 0.4391 0.040 Uiso 1 1 d R
N2 N 0.2959(6) 0.6500(4) 0.29398(17) 0.0269(9) Uani 1 1 d .
H2C H 0.3964 0.6745 0.3020 0.032 Uiso 1 1 d R
N3 N 0.3629(5) 0.4012(4) 0.3141(2) 0.0285(9) Uani 1 1 d .
H3C H 0.4505 0.3726 0.3351 0.034 Uiso 1 1 d R
N4 N 0.1151(5) 0.3089(4) 0.3997(2) 0.0336(9) Uani 1 1 d .
H4A H 0.1109 0.2787 0.4420 0.040 Uiso 1 1 d R
H4B H 0.0167 0.3079 0.3827 0.040 Uiso 1 1 d R
N5 N 0.3592(5) 0.4013(4) 0.4975(2) 0.0281(9) Uani 1 1 d .
H5A H 0.2938 0.3417 0.5094 0.034 Uiso 1 1 d R
H5B H 0.4432 0.3679 0.4771 0.034 Uiso 1 1 d R
N6 N 0.2723(5) 0.6405(3) 0.52275(17) 0.0235(8) Uani 1 1 d .
H6A H 0.3597 0.6852 0.5182 0.028 Uiso 1 1 d R
H6B H 0.1920 0.6900 0.5327 0.028 Uiso 1 1 d R
C1 C 0.2083(8) 0.8377(4) 0.3430(2) 0.0366(11) Uani 1 1 d .
H1C H 0.3146 0.8642 0.3528 0.044 Uiso 1 1 calc R
H1D H 0.1432 0.9076 0.3356 0.044 Uiso 1 1 calc R
C2 C 0.2084(7) 0.7623(5) 0.2812(2) 0.0343(11) Uani 1 1 d .
H2A H 0.2574 0.8054 0.2441 0.041 Uiso 1 1 calc R
H2B H 0.1009 0.7440 0.2683 0.041 Uiso 1 1 calc R
C3 C 0.3099(7) 0.5695(5) 0.2363(2) 0.0379(12) Uani 1 1 d .
H3A H 0.3503 0.6128 0.1973 0.045 Uiso 1 1 calc R
H3B H 0.2069 0.5382 0.2245 0.045 Uiso 1 1 calc R
C4 C 0.4201(6) 0.4674(6) 0.2535(2) 0.0325(11) Uani 1 1 d .
H4C H 0.4269 0.4134 0.2151 0.039 Uiso 1 1 calc R
H4D H 0.5247 0.4985 0.2624 0.039 Uiso 1 1 calc R
C5 C 0.2693(8) 0.2947(5) 0.2951(3) 0.0453(15) Uani 1 1 d .
H5C H 0.3327 0.2417 0.2674 0.054 Uiso 1 1 calc R
H5D H 0.1783 0.3189 0.2687 0.054 Uiso 1 1 calc R
C6 C 0.2156(8) 0.2299(5) 0.3584(3) 0.0437(13) Uani 1 1 d .
H6C H 0.1571 0.1590 0.3458 0.052 Uiso 1 1 calc R
H6D H 0.3066 0.2054 0.3847 0.052 Uiso 1 1 calc R
C7 C 0.4133(6) 0.4611(5) 0.5600(2) 0.0315(10) Uani 1 1 d .
H7A H 0.5158 0.4970 0.5524 0.038 Uiso 1 1 calc R
H7B H 0.4230 0.4034 0.5964 0.038 Uiso 1 1 calc R
C8 C 0.2940(6) 0.5576(4) 0.5798(2) 0.0291(10) Uani 1 1 d .
H8A H 0.1941 0.5209 0.5914 0.035 Uiso 1 1 calc R
H8B H 0.3318 0.6008 0.6192 0.035 Uiso 1 1 calc R

loop_
_atom_site_aniso_label
_atom_site_aniso_U_11
_atom_site_aniso_U_22
_atom_site_aniso_U_33
_atom_site_aniso_U_23
_atom_site_aniso_U_13
_atom_site_aniso_U_12
Nd1 0.01644(10) 0.01910(11) 0.01864(11) -0.00106(9) 0.00047(9) 0.00032(8)
As1 0.01468(18) 0.0253(2) 0.0241(2) -0.00226(17) 0.00008(18) 0.00016(16)
S1 0.0196(5) 0.0500(7) 0.0236(5) -0.0044(6) -0.0008(4) -0.0015(6)
S2 0.0226(5) 0.0446(7) 0.0237(5) 0.0032(6) 0.0008(4) -0.0035(6)
S3 0.0168(4) 0.0242(5) 0.0404(6) -0.0048(6) -0.0021(5) 0.0012(4)
S4 0.0251(5) 0.0234(5) 0.0394(6) 0.0001(5) -0.0022(6) 0.0006(4)
N1 0.050(2) 0.0227(19) 0.027(2) 0.0018(17) 0.005(2) 0.0075(18)
N2 0.029(2) 0.031(2) 0.0206(18) 0.0024(15) 0.0037(17) 0.003(2)
N3 0.029(2) 0.031(2) 0.025(2) -0.0063(17) 0.0003(17) 0.0030(19)
N4 0.0274(19) 0.029(2) 0.045(2) -0.003(2) 0.001(2) -0.0034(17)
N5 0.028(2) 0.023(2) 0.034(2) 0.0079(17) 0.0029(17) 0.0003(18)
N6 0.0228(18) 0.0236(19) 0.0241(18) -0.0001(15) -0.0005(16) 0.0049(18)
C1 0.048(3) 0.026(2) 0.036(3) 0.005(2) 0.004(3) 0.001(3)
C2 0.043(3) 0.037(3) 0.023(2) 0.005(2) 0.000(2) 0.002(3)
C3 0.045(3) 0.047(3) 0.021(2) -0.001(2) 0.007(2) 0.006(3)
C4 0.033(2) 0.038(3) 0.026(2) -0.003(2) 0.006(2) 0.003(3)
C5 0.041(3) 0.046(3) 0.048(3) -0.022(3) 0.005(3) -0.010(3)
C6 0.040(3) 0.024(2) 0.067(4) -0.008(3) 0.013(3) -0.006(3)
C7 0.030(2) 0.033(3) 0.032(2) 0.007(2) -0.004(2) 0.006(3)
C8 0.031(2) 0.033(2) 0.024(2) -0.0005(18) 0.0004(19) -0.002(2)

loop_
_atom_type_symbol
_atom_type_description
_atom_type_scat_dispersion_real
_atom_type_scat_dispersion_imag
_atom_type_scat_source
C C 0.0033 0.0016 'International Tables Vol C Tables 4.2.6.8 and 6.1.1.4'
H H 0.0000 0.0000 'International Tables Vol C Tables 4.2.6.8 and 6.1.1.4'
As As 0.0499 2.0058 'International Tables Vol C Tables 4.2.6.8 and 6.1.1.4'
N N 0.0061 0.0033 'International Tables Vol C Tables 4.2.6.8 and 6.1.1.4'
Nd Nd -0.1943 3.0179 'International Tables Vol C Tables 4.2.6.8 and 6.1.1.4'
S S 0.1246 0.1234 'International Tables Vol C Tables 4.2.6.8 and 6.1.1.4'

loop_
_geom_angle_atom_site_label_1
_geom_angle_atom_site_label_2
_geom_angle_atom_site_label_3
_geom_angle
_geom_angle_site_symmetry_3
N6 Nd1 N5 65.13(14) .
N6 Nd1 N2 117.57(14) .
N5 Nd1 N2 135.41(14) .
N6 Nd1 N1 69.15(13) .
N5 Nd1 N1 133.60(13) .
N2 Nd1 N1 63.06(13) .
N6 Nd1 N4 122.37(13) .
N5 Nd1 N4 68.93(14) .
N2 Nd1 N4 119.36(13) .
N1 Nd1 N4 149.22(14) .
N6 Nd1 N3 138.89(14) .
N5 Nd1 N3 85.12(14) .
N2 Nd1 N3 64.80(14) .
N1 Nd1 N3 127.83(13) .
N4 Nd1 N3 64.94(14) .
N6 Nd1 S1 70.03(11) .
N5 Nd1 S1 90.35(12) .
N2 Nd1 S1 133.77(11) .
N1 Nd1 S1 81.30(10) .
N4 Nd1 S1 77.53(10) .
N3 Nd1 S1 141.26(10) .
N6 Nd1 S2 129.83(10) .
N5 Nd1 S2 141.10(10) .
N2 Nd1 S2 74.90(12) .
N1 Nd1 S2 77.22(11) .
N4 Nd1 S2 74.46(10) .
N3 Nd1 S2 91.19(12) .
S1 Nd1 S2 68.95(9) .
N6 Nd1 S3 69.68(10) 1_655
N5 Nd1 S3 73.91(11) 1_655
N2 Nd1 S3 67.33(11) 1_655
N1 Nd1 S3 83.52(12) 1_655
N4 Nd1 S3 126.78(9) 1_655
N3 Nd1 S3 75.37(11) 1_655
S1 Nd1 S3 139.69(6) 1_655
S2 Nd1 S3 142.15(6) 1_655
S4 As1 S1 111.26(6) .
S4 As1 S2 111.26(6) .
S1 As1 S2 103.64(9) .
S4 As1 S3 110.09(9) .
S1 As1 S3 109.91(8) .
S2 As1 S3 110.52(8) .
As1 S1 Nd1 92.57(9) .
As1 S2 Nd1 91.88(9) .
As1 S3 Nd1 122.58(9) 1_455
C1 N1 Nd1 118.4(3) .
C1 N1 H1A 107.8 .
Nd1 N1 H1A 107.5 .
C1 N1 H1B 107.8 .
Nd1 N1 H1B 107.7 .
H1A N1 H1B 107.1 .
C3 N2 C2 115.8(4) .
C3 N2 Nd1 112.2(3) .
C2 N2 Nd1 114.6(3) .
C3 N2 H2C 104.2 .
C2 N2 H2C 104.0 .
Nd1 N2 H2C 104.3 .
C5 N3 C4 112.0(4) .
C5 N3 Nd1 111.7(3) .
C4 N3 Nd1 114.9(3) .
C5 N3 H3C 105.6 .
C4 N3 H3C 105.9 .
Nd1 N3 H3C 105.9 .
C6 N4 Nd1 114.9(3) .
C6 N4 H4A 107.9 .
Nd1 N4 H4A 108.5 .
C6 N4 H4B 108.9 .
Nd1 N4 H4B 108.7 .
H4A N4 H4B 107.6 .
C7 N5 Nd1 116.6(3) .
C7 N5 H5A 108.2 .
Nd1 N5 H5A 108.0 .
C7 N5 H5B 108.3 .
Nd1 N5 H5B 108.1 .
H5A N5 H5B 107.2 .
C8 N6 Nd1 114.0(3) .
C8 N6 H6A 109.0 .
Nd1 N6 H6A 108.8 .
C8 N6 H6B 108.6 .
Nd1 N6 H6B 108.6 .
H6A N6 H6B 107.6 .
N1 C1 C2 109.5(4) .
N1 C1 H1C 109.8 .
C2 C1 H1C 109.8 .
N1 C1 H1D 109.8 .
C2 C1 H1D 109.8 .
H1C C1 H1D 108.2 .
C1 C2 N2 110.2(4) .
C1 C2 H2A 109.6 .
N2 C2 H2A 109.6 .
C1 C2 H2B 109.6 .
N2 C2 H2B 109.6 .
H2A C2 H2B 108.1 .
N2 C3 C4 110.1(4) .
N2 C3 H3A 109.6 .
C4 C3 H3A 109.6 .
N2 C3 H3B 109.6 .
C4 C3 H3B 109.6 .
H3A C3 H3B 108.2 .
N3 C4 C3 110.8(4) .
N3 C4 H4C 109.5 .
C3 C4 H4C 109.5 .
N3 C4 H4D 109.5 .
C3 C4 H4D 109.5 .
H4C C4 H4D 108.1 .
N3 C5 C6 109.9(4) .
N3 C5 H5C 109.7 .
C6 C5 H5C 109.7 .
N3 C5 H5D 109.7 .
C6 C5 H5D 109.7 .
H5C C5 H5D 108.2 .
N4 C6 C5 109.9(5) .
N4 C6 H6C 109.7 .
C5 C6 H6C 109.7 .
N4 C6 H6D 109.7 .
C5 C6 H6D 109.7 .
H6C C6 H6D 108.2 .
N5 C7 C8 109.1(4) .
N5 C7 H7A 109.9 .
C8 C7 H7A 109.9 .
N5 C7 H7B 109.9 .
C8 C7 H7B 109.9 .
H7A C7 H7B 108.3 .
N6 C8 C7 109.6(4) .
N6 C8 H8A 109.8 .
C7 C8 H8A 109.8 .
N6 C8 H8B 109.8 .
C7 C8 H8B 109.8 .
H8A C8 H8B 108.2 .

loop_
_geom_bond_atom_site_label_1
_geom_bond_atom_site_label_2
_geom_bond_distance
_geom_bond_site_symmetry_2
Nd1 N6 2.607(4) .
Nd1 N5 2.642(4) .
Nd1 N2 2.667(4) .
Nd1 N1 2.673(5) .
Nd1 N4 2.681(5) .
Nd1 N3 2.697(4) .
Nd1 S1 3.014(3) .
Nd1 S2 3.038(3) .
Nd1 S3 3.161(4) 1_655
As1 S4 2.165(3) .
As1 S1 2.178(2) .
As1 S2 2.180(2) .
As1 S3 2.201(2) .
S3 Nd1 3.161(4) 1_455
N1 C1 1.472(6) .
N1 H1A 0.8997 .
N1 H1B 0.9000 .
N2 C3 1.456(6) .
N2 C2 1.483(7) .
N2 H2C 0.9102 .
N3 C5 1.482(7) .
N3 C4 1.487(6) .
N3 H3C 0.9094 .
N4 C6 1.475(7) .
N4 H4A 0.8998 .
N4 H4B 0.9001 .
N5 C7 1.474(6) .
N5 H5A 0.8999 .
N5 H5B 0.9002 .
N6 C8 1.469(6) .
N6 H6A 0.9000 .
N6 H6B 0.9005 .
C1 C2 1.481(7) .
C1 H1C 0.9700 .
C1 H1D 0.9700 .
C2 H2A 0.9700 .
C2 H2B 0.9700 .
C3 C4 1.517(8) .
C3 H3A 0.9700 .
C3 H3B 0.9700 .
C4 H4C 0.9700 .
C4 H4D 0.9700 .
C5 C6 1.512(8) .
C5 H5C 0.9700 .
C5 H5D 0.9700 .
C6 H6C 0.9700 .
C6 H6D 0.9700 .
C7 C8 1.532(7) .
C7 H7A 0.9700 .
C7 H7B 0.9700 .
C8 H8A 0.9700 .
C8 H8B 0.9700 .
